data_4127878
loop_
_publ_author_name
'Kong, Wei-Jun'
'Finger, Lars H.'
'Messinis, Antonis M.'
'Kuniyil, Rositha'
'Oliveira, Jo\~ao C A'
'Ackermann, Lutz'

_publ_section_title
;
 Flow Rhodaelectro-Catalyzed Alkyne Annulations by Versatile C-H
 Activation: Mechanistic Support for Rhodium(III/IV).
;
_journal_issue 43
_journal_name_full 'Journal of the American Chemical Society'
_journal_page_first 17198
_journal_page_last 17206
_journal_paper_doi 10.1021/jacs.9b07763
_journal_volume 141
_journal_year 2019
_chemical_formula_moiety 'C18 H15 N O3'
_chemical_formula_sum 'C18 H15 N O3'
_chemical_formula_weight 293.31
_space_group_crystal_system monoclinic
_space_group_IT_number 14
_space_group_name_Hall '-P 2ybc'
_space_group_name_H-M_alt 'P 1 21/c 1'
_symmetry_space_group_name_Hall '-P 2ybc'
_symmetry_space_group_name_H-M 'P 1 21/c 1'
_atom_sites_solution_hydrogens geom
_atom_sites_solution_primary dual
_audit_creation_date 2019-03-22
_audit_creation_method
;
Olex2 1.2
(compiled 2018.05.29 svn.r3508 for OlexSys, GUI svn.r5506)
;
_cell_angle_alpha 90
_cell_angle_beta 103.068(3)
_cell_angle_gamma 90
_cell_formula_units_Z 4
_cell_length_a 10.8366(9)
_cell_length_b 7.2939(5)
_cell_length_c 18.1455(14)
_cell_measurement_reflns_used 9835
_cell_measurement_temperature 100.0
_cell_measurement_theta_max 30.552
_cell_measurement_theta_min 2.306
_cell_volume 1397.10(19)
_computing_cell_refinement 'SAINT V8.38A (?, 2016)'
_computing_data_reduction 'SAINT V8.38A (?, 2016)'
_computing_molecular_graphics 'Olex2 (Dolomanov et al., 2009)'
_computing_publication_material 'Olex2 (Dolomanov et al., 2009)'
_computing_structure_refinement 'XL (Sheldrick, 2008)'
_computing_structure_solution 'XT (Sheldrick, 2015)'
_diffrn_ambient_temperature 100.0
_diffrn_measured_fraction_theta_full 0.998
_diffrn_measured_fraction_theta_max 0.996
_diffrn_measurement_device_type 'Bruker D8 Venture'
_diffrn_measurement_method '\f and \w scans'
_diffrn_radiation_type MoK\a
_diffrn_radiation_wavelength 0.71073
_diffrn_reflns_av_R_equivalents 0.0205
_diffrn_reflns_av_unetI/netI 0.0124
_diffrn_reflns_Laue_measured_fraction_full 0.998
_diffrn_reflns_Laue_measured_fraction_max 0.996
_diffrn_reflns_limit_h_max 15
_diffrn_reflns_limit_h_min -15
_diffrn_reflns_limit_k_max 10
_diffrn_reflns_limit_k_min -10
_diffrn_reflns_limit_l_max 25
_diffrn_reflns_limit_l_min -25
_diffrn_reflns_number 24793
_diffrn_reflns_point_group_measured_fraction_full 0.998
_diffrn_reflns_point_group_measured_fraction_max 0.996
_diffrn_reflns_theta_full 25.242
_diffrn_reflns_theta_max 30.537
_diffrn_reflns_theta_min 2.304
_diffrn_standards_number 0
_exptl_absorpt_coefficient_mu 0.095
_exptl_absorpt_correction_T_max 0.8622
_exptl_absorpt_correction_T_min 0.8168
_exptl_absorpt_correction_type multi-scan
_exptl_absorpt_process_details
'SADABS-2016/2 (Bruker,2016/2) was used for absorption correction. wR2(int) was 0.1236 before and 0.0443 after correction. The Ratio of minimum to maximum transmission is 0.9473. The \l/2 correction factor is Not present.'
_exptl_crystal_colour colourless
_exptl_crystal_colour_primary colourless
_exptl_crystal_density_diffrn 1.394
_exptl_crystal_description block
_exptl_crystal_F_000 616
_exptl_crystal_recrystallization_method
'The material was recrystallised from a mixture of hexane and Ethylacetate  by slow evaporation'
_exptl_crystal_size_max 0.557
_exptl_crystal_size_mid 0.395
_exptl_crystal_size_min 0.298
_refine_diff_density_max 0.506
_refine_diff_density_min -0.212
_refine_diff_density_rms 0.050
_refine_ls_extinction_method none
_refine_ls_goodness_of_fit_ref 1.044
_refine_ls_hydrogen_treatment constr
_refine_ls_matrix_type full
_refine_ls_number_parameters 201
_refine_ls_number_reflns 4258
_refine_ls_number_restraints 0
_refine_ls_restrained_S_all 1.044
_refine_ls_R_factor_all 0.0380
_refine_ls_R_factor_gt 0.0361
_refine_ls_shift/su_max 0.001
_refine_ls_shift/su_mean 0.000
_refine_ls_structure_factor_coef Fsqd
_refine_ls_weighting_details 'w=1/[\s^2^(Fo^2^)+(0.0571P)^2^+0.5045P] where P=(Fo^2^+2Fc^2^)/3'
_refine_ls_weighting_scheme calc
_refine_ls_wR_factor_gt 0.1025
_refine_ls_wR_factor_ref 0.1044
_reflns_Friedel_coverage 0.000
_reflns_number_gt 4009
_reflns_number_total 4258
_reflns_threshold_expression 'I > 2\s(I)'
_cod_data_source_file ja9b07763_si_003.cif
_cod_data_source_block 0618_cg_0m
_cod_database_code 4127878
_shelx_shelxl_version_number 2018/3
_shelx_space_group_comment
;
The symmetry employed for this shelxl refinement is uniquely defined
by the following loop, which should always be used as a source of
symmetry information in preference to the above space-group names.
They are only intended as comments.
;
_olex2_refinement_description
;
1. Fixed Uiso
 At 1.2 times of:
  All C(H) groups
 At 1.5 times of:
  All C(H,H,H) groups
2.a Aromatic/amide H refined with riding coordinates:
 C7(H7), C8(H8), C9(H9), C10(H10), C11(H11), C13(H13), C14(H14), C15(H15),
 C16(H16)
2.b Idealised Me refined as rotating group:
 C17(H17A,H17B,H17C), C18(H18A,H18B,H18C)
;
_olex2_diffrn_ambient_temperature_device 'Oxford Cryosystems Cryostream 800'
_olex2_exptl_crystal_mounting_method 'The crystal was mounted on a MITIGEN holder in NVH oil'
_olex2_submission_special_instructions 'No special instructions were received'

loop_
_space_group_symop_operation_xyz
'x, y, z'
'-x, y+1/2, -z+1/2'
'-x, -y, -z'
'x, -y-1/2, z-1/2'

loop_
_atom_site_label
_atom_site_type_symbol
_atom_site_fract_x
_atom_site_fract_y
_atom_site_fract_z
_atom_site_U_iso_or_equiv
_atom_site_adp_type
_atom_site_occupancy
_atom_site_site_symmetry_order
_atom_site_calc_flag
_atom_site_refinement_flags_posn
O1 O 0.31840(6) 0.62314(10) 0.36142(3) 0.01756(14) Uani 1 1 d .
O2 O 0.87893(6) 0.64543(9) 0.53117(3) 0.01567(13) Uani 1 1 d .
O3 O 0.83722(6) 0.93367(9) 0.56147(4) 0.02161(15) Uani 1 1 d .
N1 N 0.52992(7) 0.66540(10) 0.36567(4) 0.01366(14) Uani 1 1 d .
C1 C 0.43584(8) 0.67083(11) 0.39945(5) 0.01342(15) Uani 1 1 d .
C2 C 0.44597(8) 0.72569(11) 0.47649(4) 0.01303(15) Uani 1 1 d .
C3 C 0.56848(7) 0.77172(11) 0.51849(4) 0.01303(15) Uani 1 1 d .
C4 C 0.67265(7) 0.75618(11) 0.48215(4) 0.01280(15) Uani 1 1 d .
C5 C 0.64958(7) 0.70742(11) 0.40664(4) 0.01267(15) Uani 1 1 d .
C6 C 0.74865(7) 0.69440(11) 0.36218(4) 0.01307(15) Uani 1 1 d .
C7 C 0.85769(8) 0.80416(12) 0.37687(5) 0.01527(16) Uani 1 1 d .
H7 H 0.868321 0.894570 0.415478 0.018 Uiso 1 1 calc R
C8 C 0.95061(8) 0.78247(13) 0.33565(5) 0.01809(17) Uani 1 1 d .
H8 H 1.025063 0.855558 0.347148 0.022 Uiso 1 1 calc R
C9 C 0.93447(8) 0.65370(13) 0.27758(5) 0.01886(17) Uani 1 1 d .
H9 H 0.997779 0.638925 0.249399 0.023 Uiso 1 1 calc R
C10 C 0.82532(8) 0.54671(12) 0.26094(5) 0.01679(16) Uani 1 1 d .
H10 H 0.813703 0.459806 0.220969 0.020 Uiso 1 1 calc R
C11 C 0.73309(8) 0.56684(11) 0.30280(5) 0.01448(15) Uani 1 1 d .
H11 H 0.658805 0.493437 0.291051 0.017 Uiso 1 1 calc R
C12 C 0.80306(8) 0.79174(11) 0.52859(5) 0.01416(15) Uani 1 1 d .
C13 C 0.58229(8) 0.82608(12) 0.59494(5) 0.01611(16) Uani 1 1 d .
H13 H 0.663731 0.856499 0.624559 0.019 Uiso 1 1 calc R
C14 C 0.47822(9) 0.83496(12) 0.62642(5) 0.01793(17) Uani 1 1 d .
H14 H 0.488518 0.872647 0.677567 0.022 Uiso 1 1 calc R
C15 C 0.35662(8) 0.78897(12) 0.58388(5) 0.01715(16) Uani 1 1 d .
H15 H 0.285743 0.796005 0.606439 0.021 Uiso 1 1 calc R
C16 C 0.34014(8) 0.73384(12) 0.50970(5) 0.01526(16) Uani 1 1 d .
H16 H 0.258316 0.701580 0.481130 0.018 Uiso 1 1 calc R
C17 C 0.30617(8) 0.55861(13) 0.28525(5) 0.01927(17) Uani 1 1 d .
H17A H 0.322308 0.659926 0.253217 0.029 Uiso 1 1 calc GR
H17B H 0.220230 0.511615 0.265851 0.029 Uiso 1 1 calc GR
H17C H 0.367623 0.460317 0.284743 0.029 Uiso 1 1 calc GR
C18 C 1.00986(8) 0.67763(14) 0.56849(5) 0.02088(18) Uani 1 1 d .
H18A H 1.046889 0.766929 0.539368 0.031 Uiso 1 1 calc GR
H18B H 1.057113 0.562209 0.571912 0.031 Uiso 1 1 calc GR
H18C H 1.014282 0.725562 0.619475 0.031 Uiso 1 1 calc GR

loop_
_atom_site_aniso_label
_atom_site_aniso_U_11
_atom_site_aniso_U_22
_atom_site_aniso_U_33
_atom_site_aniso_U_23
_atom_site_aniso_U_13
_atom_site_aniso_U_12
O1 0.0125(3) 0.0246(3) 0.0146(3) -0.0047(2) 0.0009(2) -0.0021(2)
O2 0.0134(3) 0.0152(3) 0.0167(3) -0.0004(2) -0.0002(2) 0.0022(2)
O3 0.0177(3) 0.0180(3) 0.0257(3) -0.0073(2) -0.0024(2) 0.0002(2)
N1 0.0125(3) 0.0138(3) 0.0138(3) -0.0013(2) 0.0013(2) -0.0001(2)
C1 0.0125(3) 0.0128(3) 0.0137(3) -0.0007(3) 0.0005(3) 0.0000(3)
C2 0.0140(3) 0.0117(3) 0.0130(3) -0.0001(3) 0.0023(3) 0.0009(3)
C3 0.0144(3) 0.0109(3) 0.0132(3) -0.0003(3) 0.0020(3) 0.0007(3)
C4 0.0123(3) 0.0118(3) 0.0134(3) -0.0009(3) 0.0012(3) 0.0001(3)
C5 0.0127(3) 0.0112(3) 0.0136(3) -0.0006(2) 0.0019(3) 0.0004(3)
C6 0.0128(3) 0.0133(3) 0.0126(3) 0.0013(3) 0.0017(3) 0.0009(3)
C7 0.0161(4) 0.0150(3) 0.0140(3) 0.0012(3) 0.0018(3) -0.0015(3)
C8 0.0158(4) 0.0204(4) 0.0179(4) 0.0029(3) 0.0034(3) -0.0030(3)
C9 0.0169(4) 0.0235(4) 0.0171(4) 0.0025(3) 0.0058(3) 0.0014(3)
C10 0.0169(4) 0.0194(4) 0.0139(3) -0.0002(3) 0.0031(3) 0.0026(3)
C11 0.0140(3) 0.0153(3) 0.0133(3) -0.0002(3) 0.0013(3) 0.0006(3)
C12 0.0137(3) 0.0150(3) 0.0130(3) -0.0004(3) 0.0014(3) 0.0006(3)
C13 0.0172(4) 0.0166(4) 0.0136(3) -0.0017(3) 0.0015(3) -0.0003(3)
C14 0.0214(4) 0.0185(4) 0.0140(3) -0.0016(3) 0.0043(3) 0.0007(3)
C15 0.0185(4) 0.0178(4) 0.0162(4) 0.0008(3) 0.0060(3) 0.0020(3)
C16 0.0146(3) 0.0147(3) 0.0164(4) 0.0004(3) 0.0033(3) 0.0012(3)
C17 0.0165(4) 0.0252(4) 0.0143(4) -0.0043(3) -0.0002(3) -0.0014(3)
C18 0.0138(4) 0.0239(4) 0.0218(4) -0.0029(3) -0.0026(3) 0.0038(3)

loop_
_atom_type_symbol
_atom_type_description
_atom_type_scat_dispersion_real
_atom_type_scat_dispersion_imag
_atom_type_scat_source
C C 0.0033 0.0016 'International Tables Vol C Tables 4.2.6.8 and 6.1.1.4'
H H 0.0000 0.0000 'International Tables Vol C Tables 4.2.6.8 and 6.1.1.4'
N N 0.0061 0.0033 'International Tables Vol C Tables 4.2.6.8 and 6.1.1.4'
O O 0.0106 0.0060 'International Tables Vol C Tables 4.2.6.8 and 6.1.1.4'

loop_
_geom_angle_atom_site_label_1
_geom_angle_atom_site_label_2
_geom_angle_atom_site_label_3
_geom_angle
C1 O1 C17 116.58(7)
C12 O2 C18 114.56(7)
C1 N1 C5 118.75(7)
O1 C1 C2 115.21(7)
N1 C1 O1 119.96(7)
N1 C1 C2 124.83(7)
C3 C2 C1 116.57(7)
C16 C2 C1 122.49(7)
C16 C2 C3 120.95(7)
C2 C3 C4 118.30(7)
C2 C3 C13 118.18(7)
C13 C3 C4 123.49(7)
C3 C4 C12 117.96(7)
C5 C4 C3 119.41(7)
C5 C4 C12 122.63(7)
N1 C5 C4 122.01(7)
N1 C5 C6 113.66(7)
C4 C5 C6 124.33(7)
C7 C6 C5 122.83(7)
C7 C6 C11 118.29(7)
C11 C6 C5 118.88(7)
C6 C7 H7 119.5
C8 C7 C6 120.92(8)
C8 C7 H7 119.5
C7 C8 H8 120.0
C7 C8 C9 120.04(8)
C9 C8 H8 120.0
C8 C9 H9 120.1
C10 C9 C8 119.83(8)
C10 C9 H9 120.1
C9 C10 H10 119.9
C9 C10 C11 120.12(8)
C11 C10 H10 119.9
C6 C11 H11 119.6
C10 C11 C6 120.77(8)
C10 C11 H11 119.6
O2 C12 C4 112.05(7)
O3 C12 O2 123.13(8)
O3 C12 C4 124.82(8)
C3 C13 H13 119.9
C14 C13 C3 120.28(8)
C14 C13 H13 119.9
C13 C14 H14 119.5
C13 C14 C15 120.93(8)
C15 C14 H14 119.5
C14 C15 H15 119.9
C16 C15 C14 120.24(8)
C16 C15 H15 119.9
C2 C16 H16 120.3
C15 C16 C2 119.40(8)
C15 C16 H16 120.3
O1 C17 H17A 109.5
O1 C17 H17B 109.5
O1 C17 H17C 109.5
H17A C17 H17B 109.5
H17A C17 H17C 109.5
H17B C17 H17C 109.5
O2 C18 H18A 109.5
O2 C18 H18B 109.5
O2 C18 H18C 109.5
H18A C18 H18B 109.5
H18A C18 H18C 109.5
H18B C18 H18C 109.5

loop_
_geom_bond_atom_site_label_1
_geom_bond_atom_site_label_2
_geom_bond_distance
O1 C1 1.3489(10)
O1 C17 1.4377(10)
O2 C12 1.3415(10)
O2 C18 1.4465(10)
O3 C12 1.2103(10)
N1 C1 1.3036(10)
N1 C5 1.3756(10)
C1 C2 1.4343(11)
C2 C3 1.4137(11)
C2 C16 1.4122(11)
C3 C4 1.4348(11)
C3 C13 1.4178(11)
C4 C5 1.3826(11)
C4 C12 1.4953(11)
C5 C6 1.4846(11)
C6 C7 1.4020(11)
C6 C11 1.4045(11)
C7 H7 0.9500
C7 C8 1.3925(12)
C8 H8 0.9500
C8 C9 1.3927(13)
C9 H9 0.9500
C9 C10 1.3920(12)
C10 H10 0.9500
C10 C11 1.3931(11)
C11 H11 0.9500
C13 H13 0.9500
C13 C14 1.3761(12)
C14 H14 0.9500
C14 C15 1.4089(12)
C15 H15 0.9500
C15 C16 1.3771(12)
C16 H16 0.9500
C17 H17A 0.9800
C17 H17B 0.9800
C17 H17C 0.9800
C18 H18A 0.9800
C18 H18B 0.9800
C18 H18C 0.9800
